data_7710521
loop_
_publ_author_name
'Fontana, Liniquer A.'
'Rigolin, Vitor H.'
'Ribeiro, Marcos A.'
'Barros, Wdeson P.'
'Megiatto, Jackson D.'

_publ_section_title
;
 A synthetic tactic to substitute axial ligands in sterically demanding
 Ru(ii)porphyrinates
;
_journal_name_full 'Dalton Transactions'
_journal_paper_doi 10.1039/D2DT01095J
_journal_year 2022
_chemical_formula_moiety 'C77 H52 N4 O P Ru'
_chemical_formula_sum 'C77 H52 N4 O P Ru'
_chemical_formula_weight 1181.26
_space_group_crystal_system monoclinic
_space_group_IT_number 14
_space_group_name_Hall '-P 2yn'
_space_group_name_H-M_alt 'P 1 21/n 1'
_atom_sites_solution_hydrogens geom
_atom_sites_solution_primary dual
_audit_creation_date 2022-05-18
_audit_creation_method
;
Olex2 1.5
(compiled 2022.04.07 svn.rca3783a for OlexSys, GUI svn.r6498)
;
_audit_update_record
;
2022-05-18 deposited with the CCDC.	2022-05-31 downloaded from the CCDC.
;
_cell_angle_alpha 90
_cell_angle_beta 97.4850(10)
_cell_angle_gamma 90
_cell_formula_units_Z 4
_cell_length_a 9.57760(10)
_cell_length_b 26.8909(3)
_cell_length_c 22.0304(2)
_cell_measurement_reflns_used 1151121
_cell_measurement_temperature 100
_cell_measurement_theta_max 29.840
_cell_measurement_theta_min 1.76
_cell_volume 5625.59(10)
_computing_cell_refinement 'XDS (Kabsch, 2010)'
_computing_data_collection MXCuBE
_computing_data_reduction 'XDS (Kabsch, 2010)'
_computing_molecular_graphics 'Olex2 1.5 (Dolomanov et al., 2009)'
_computing_publication_material 'Olex2 1.5 (Dolomanov et al., 2009)'
_computing_structure_refinement 'SHELXL 2018/3 (Sheldrick, 2015)'
_computing_structure_solution 'SHELXT  (Sheldrick, 2015)'
_diffrn_ambient_temperature 100.0
_diffrn_measured_fraction_theta_full 0.952
_diffrn_measured_fraction_theta_max 0.947
_diffrn_measurement_device_type MX2/LNLS
_diffrn_measurement_method \phi
_diffrn_radiation_type synchrotron
_diffrn_radiation_wavelength 0.82665
_diffrn_reflns_av_R_equivalents 0.0484
_diffrn_reflns_av_unetI/netI 0.0210
_diffrn_reflns_Laue_measured_fraction_full 0.952
_diffrn_reflns_Laue_measured_fraction_max 0.947
_diffrn_reflns_limit_h_max 11
_diffrn_reflns_limit_h_min -11
_diffrn_reflns_limit_k_max 28
_diffrn_reflns_limit_k_min -27
_diffrn_reflns_limit_l_max 25
_diffrn_reflns_limit_l_min -25
_diffrn_reflns_number 115112
_diffrn_reflns_point_group_measured_fraction_full 0.952
_diffrn_reflns_point_group_measured_fraction_max 0.947
_diffrn_reflns_theta_full 29.710
_diffrn_reflns_theta_max 29.840
_diffrn_reflns_theta_min 1.760
_exptl_absorpt_coefficient_mu 0.538
_exptl_absorpt_correction_T_max 1
_exptl_absorpt_correction_T_min 0.857
_exptl_absorpt_correction_type empirical
_exptl_absorpt_process_details 'XDS (Kabsch, 2010)'
_exptl_crystal_colour red
_exptl_crystal_colour_primary red
_exptl_crystal_density_diffrn 1.395
_exptl_crystal_description needle
_exptl_crystal_F_000 2436
_exptl_crystal_size_max 0.2
_exptl_crystal_size_mid 0.15
_exptl_crystal_size_min 0.15
_refine_diff_density_max 2.167
_refine_diff_density_min -2.171
_refine_diff_density_rms 0.131
_refine_ls_extinction_method none
_refine_ls_goodness_of_fit_ref 1.204
_refine_ls_hydrogen_treatment constr
_refine_ls_matrix_type full
_refine_ls_number_parameters 758
_refine_ls_number_reflns 9777
_refine_ls_number_restraints 7
_refine_ls_restrained_S_all 1.207
_refine_ls_R_factor_all 0.1062
_refine_ls_R_factor_gt 0.0994
_refine_ls_shift/su_max 0.000
_refine_ls_shift/su_mean 0.000
_refine_ls_structure_factor_coef Fsqd
_refine_ls_weighting_details 'w=1/[\s^2^(Fo^2^)+(0.0045P)^2^+72.0330P] where P=(Fo^2^+2Fc^2^)/3'
_refine_ls_weighting_scheme calc
_refine_ls_wR_factor_gt 0.2147
_refine_ls_wR_factor_ref 0.2179
_reflns_Friedel_coverage 0.000
_reflns_number_gt 8882
_reflns_number_total 9777
_reflns_threshold_expression 'I > 2\s(I)'
_cod_data_source_file d2dt01095j2.cif
_cod_data_source_block shelxt
_cod_database_code 7710521
_shelx_shelxl_version_number 2018/3
_shelx_space_group_comment
;
The symmetry employed for this shelxl refinement is uniquely defined
by the following loop, which should always be used as a source of
symmetry information in preference to the above space-group names.
They are only intended as comments.
;
_shelx_estimated_absorpt_t_max 0.924
_shelx_estimated_absorpt_t_min 0.900
_olex2_refinement_description
;
1. Fixed Uiso
 At 1.2 times of:
  All C(H) groups
 At 1.5 times of:
  All C(H,H,H) groups
2. Restrained distances
 O1-C77
 1.41 with sigma of 0.02
3. Uiso/Uaniso restraints and constraints
Uanis(C77) \\sim Ueq: with sigma of 0.01 and sigma for terminal atoms of 0.01
4.a Aromatic/amide H refined with riding coordinates:
 C20(H20), C51(H51), C8(H8), C18(H18), C52(H52), C49(H49), C68(H68), C54(H54),
 C48(H48), C2(H2), C10(H10), C76(H76), C60(H60), C17(H17), C12(H12), C29(H29),
 C66(H66), C7(H7), C3(H3), C46(H46), C67(H67), C13(H13), C31(H31), C22(H22),
 C70(H70), C72(H72), C32(H32), C75(H75), C23(H23), C38(H38), C57(H57), C28(H28),
  C62(H62), C55(H55), C61(H61), C43(H43), C24(H24), C25(H25), C56(H56),
 C74(H74), C69(H69), C63(H63), C73(H73), C64(H64), C44(H44), C35(H35), C40(H40),
  C39(H39), C34(H34)
4.b Idealised Me refined as rotating group:
 C77(H77A,H77B,H77C)
;
_olex2_submission_special_instructions 'No special instructions were received'

loop_
_space_group_symop_operation_xyz
'x, y, z'
'-x+1/2, y+1/2, -z+1/2'
'-x, -y, -z'
'x-1/2, -y-1/2, z-1/2'

loop_
_atom_site_label
_atom_site_type_symbol
_atom_site_fract_x
_atom_site_fract_y
_atom_site_fract_z
_atom_site_U_iso_or_equiv
_atom_site_adp_type
_atom_site_occupancy
_atom_site_site_symmetry_order
_atom_site_calc_flag
_atom_site_refinement_flags_posn
_atom_site_refinement_flags_adp
_atom_site_refinement_flags_occupancy
_atom_site_disorder_assembly
_atom_site_disorder_group
Ru1 Ru 0.54705(7) 0.37478(3) 0.23431(3) 0.03088(18) Uani 1 1 d . . . . .
P1 P 0.5899(2) 0.34477(8) 0.13943(9) 0.0285(4) Uani 1 1 d . . . . .
N3 N 0.7126(7) 0.4226(2) 0.2372(3) 0.0286(14) Uani 1 1 d . . . . .
N1 N 0.3768(7) 0.3296(2) 0.2415(3) 0.0305(14) Uani 1 1 d . . . . .
N2 N 0.4166(7) 0.4308(3) 0.1990(3) 0.0310(15) Uani 1 1 d . . . . .
N4 N 0.6709(7) 0.3229(3) 0.2836(3) 0.0319(15) Uani 1 1 d . . . . .
C14 C 0.7108(8) 0.4709(3) 0.2157(3) 0.0333(18) Uani 1 1 d . . . . .
C65 C 0.6663(8) 0.3892(3) 0.0901(3) 0.0314(17) Uani 1 1 d . . . . .
C15 C 0.5915(9) 0.4967(3) 0.1903(3) 0.0324(17) Uani 1 1 d . . . . .
C20 C 0.1930(8) 0.3871(3) 0.1964(3) 0.0328(18) Uani 1 1 d . . . . .
H20 H 0.094351 0.390380 0.184974 0.039 Uiso 1 1 calc R U . . .
C71 C 0.4365(9) 0.3216(3) 0.0885(3) 0.0338(18) Uani 1 1 d . . . . .
C51 C 0.4422(9) 0.2995(3) 0.4274(3) 0.0332(18) Uani 1 1 d . . . . .
H51 H 0.532567 0.298525 0.414089 0.040 Uiso 1 1 calc R U . . .
C8 C 0.8621(9) 0.2853(3) 0.3381(4) 0.040(2) Uani 1 1 d . . . . .
H8 H 0.956585 0.278731 0.355153 0.048 Uiso 1 1 calc R U . . .
C59 C 0.7095(9) 0.2916(3) 0.1395(4) 0.0347(18) Uani 1 1 d . . . . .
C18 C 0.2169(9) 0.4760(3) 0.1657(4) 0.0375(19) Uani 1 1 d . . . . .
H18 H 0.120378 0.484444 0.155430 0.045 Uiso 1 1 calc R U . . .
C52 C 0.4006(9) 0.3417(3) 0.4580(4) 0.0358(18) Uani 1 1 d . . . . .
H52 H 0.463756 0.368879 0.465897 0.043 Uiso 1 1 calc R U . . .
C49 C 0.2193(9) 0.2609(3) 0.4365(3) 0.0351(18) Uani 1 1 d . . . . .
H49 H 0.156925 0.233332 0.430023 0.042 Uiso 1 1 calc R U . . .
C16 C 0.4533(8) 0.4783(3) 0.1830(3) 0.0309(17) Uani 1 1 d . . . . .
C68 C 0.7977(10) 0.4530(3) 0.0136(4) 0.043(2) Uani 1 1 d . . . . .
H68 H 0.841788 0.474213 -0.012705 0.052 Uiso 1 1 calc R U . . .
C21 C 0.6117(8) 0.5478(3) 0.1643(4) 0.0347(18) Uani 1 1 d . . . . .
C53 C 0.3955(8) 0.2125(3) 0.3861(3) 0.0324(18) Uani 1 1 d . . . . .
C54 C 0.3695(9) 0.1664(3) 0.4122(4) 0.0356(18) Uani 1 1 d . . . . .
H54 H 0.323130 0.165390 0.447728 0.043 Uiso 1 1 calc R U . . .
C9 C 0.8136(9) 0.3274(3) 0.3012(4) 0.0347(18) Uani 1 1 d . . . . .
C48 C 0.1782(9) 0.3031(3) 0.4662(4) 0.0376(19) Uani 1 1 d . . . . .
H48 H 0.087643 0.304108 0.479387 0.045 Uiso 1 1 calc R U . . .
C2 C 0.1501(9) 0.2995(3) 0.2304(4) 0.0352(18) Uani 1 1 d . . . . .
H2 H 0.051197 0.297168 0.219049 0.042 Uiso 1 1 calc R U . . .
C10 C 0.8947(8) 0.3680(3) 0.2899(3) 0.0341(18) Uani 1 1 d . . . . .
H10 H 0.992560 0.365360 0.303806 0.041 Uiso 1 1 calc R U . . .
C47 C 0.2675(9) 0.3440(3) 0.4770(4) 0.0365(19) Uani 1 1 d . . . . .
C76 C 0.3176(8) 0.3522(3) 0.0782(3) 0.0344(18) Uani 1 1 d . . . . .
H76 H 0.318876 0.384137 0.096790 0.041 Uiso 1 1 calc R U . . .
C4 C 0.3750(8) 0.2840(3) 0.2674(4) 0.0344(18) Uani 1 1 d . . . . .
C60 C 0.6847(9) 0.2508(3) 0.1754(4) 0.039(2) Uani 1 1 d . . . . .
H60 H 0.609403 0.252110 0.199443 0.047 Uiso 1 1 calc R U . . .
C50 C 0.3508(9) 0.2587(3) 0.4163(3) 0.0321(17) Uani 1 1 d . . . . .
C17 C 0.3287(8) 0.5064(3) 0.1617(3) 0.0333(18) Uani 1 1 d . . . . .
H17 H 0.325183 0.539809 0.147499 0.040 Uiso 1 1 calc R U . . .
C5 C 0.4912(8) 0.2620(3) 0.3019(3) 0.0313(17) Uani 1 1 d . . . . .
C27 C 0.5059(9) 0.5929(3) 0.2487(3) 0.0348(18) Uani 1 1 d . . . . .
C12 C 0.9373(9) 0.4557(3) 0.2538(3) 0.0331(18) Uani 1 1 d . . . . .
H12 H 1.035775 0.458363 0.266347 0.040 Uiso 1 1 calc R U . . .
C29 C 0.3212(9) 0.6158(3) 0.3091(4) 0.040(2) Uani 1 1 d . . . . .
H29 H 0.235768 0.633085 0.312094 0.047 Uiso 1 1 calc R U . . .
C37 C 0.2389(10) 0.5288(3) 0.4932(4) 0.041(2) Uani 1 1 d . . . . .
C30 C 0.3866(10) 0.5900(3) 0.3592(4) 0.0372(19) Uani 1 1 d . . . . .
C66 C 0.8067(9) 0.4047(3) 0.1057(4) 0.039(2) Uani 1 1 d . . . . .
H66 H 0.858535 0.393766 0.142984 0.047 Uiso 1 1 calc R U . . .
C1 C 0.2379(8) 0.3410(3) 0.2186(3) 0.0325(18) Uani 1 1 d . . . . .
C19 C 0.2711(8) 0.4288(3) 0.1884(4) 0.0327(18) Uani 1 1 d . . . . .
C58 C 0.4657(8) 0.2138(3) 0.3339(4) 0.0339(18) Uani 1 1 d . . . . .
C7 C 0.7487(9) 0.2566(3) 0.3440(4) 0.0381(19) Uani 1 1 d . . . . .
H7 H 0.748349 0.226732 0.366977 0.046 Uiso 1 1 calc R U . . .
C3 C 0.2330(9) 0.2648(3) 0.2601(4) 0.0367(19) Uani 1 1 d . . . . .
H3 H 0.203792 0.233427 0.273763 0.044 Uiso 1 1 calc R U . . .
C46 C 0.2552(9) 0.4363(3) 0.4879(4) 0.0361(19) Uani 1 1 d . . . . .
H46 H 0.309538 0.438853 0.454904 0.043 Uiso 1 1 calc R U . . .
C26 C 0.5643(9) 0.5918(3) 0.1898(4) 0.0359(19) Uani 1 1 d . . . . .
C67 C 0.8710(10) 0.4361(4) 0.0665(4) 0.043(2) Uani 1 1 d . . . . .
H67 H 0.966651 0.445523 0.077082 0.052 Uiso 1 1 calc R U . . .
C13 C 0.8529(9) 0.4909(3) 0.2266(4) 0.0350(18) Uani 1 1 d . . . . .
H13 H 0.880738 0.523435 0.216279 0.042 Uiso 1 1 calc R U . . .
C31 C 0.5157(10) 0.5667(3) 0.3548(4) 0.039(2) Uani 1 1 d . . . . .
H31 H 0.564065 0.549960 0.389273 0.047 Uiso 1 1 calc R U . . .
C22 C 0.6753(9) 0.5499(3) 0.1115(4) 0.040(2) Uani 1 1 d . . . . .
H22 H 0.712760 0.520329 0.096292 0.048 Uiso 1 1 calc R U . . .
C70 C 0.5945(10) 0.4073(3) 0.0351(4) 0.042(2) Uani 1 1 d . . . . .
H70 H 0.499834 0.397356 0.022920 0.050 Uiso 1 1 calc R U . . .
C72 C 0.4331(10) 0.2760(3) 0.0595(4) 0.043(2) Uani 1 1 d . . . . .
H72 H 0.513492 0.255017 0.065692 0.051 Uiso 1 1 calc R U . . .
C6 C 0.6284(9) 0.2798(3) 0.3089(3) 0.0336(18) Uani 1 1 d . . . . .
C11 C 0.8500(8) 0.4128(3) 0.2603(3) 0.0309(17) Uani 1 1 d . . . . .
C32 C 0.5733(9) 0.5680(3) 0.2999(3) 0.0364(19) Uani 1 1 d . . . . .
H32 H 0.660263 0.551646 0.297274 0.044 Uiso 1 1 calc R U . . .
C36 C 0.1907(10) 0.5708(3) 0.5225(4) 0.045(2) Uani 1 1 d . . . . .
C42 C 0.2117(10) 0.4796(3) 0.5144(4) 0.040(2) Uani 1 1 d . . . . .
C45 C 0.2214(9) 0.3890(3) 0.5083(4) 0.039(2) Uani 1 1 d . . . . .
C75 C 0.1965(9) 0.3361(4) 0.0404(4) 0.040(2) Uani 1 1 d . . . . .
H75 H 0.115040 0.356574 0.034443 0.048 Uiso 1 1 calc R U . . .
C23 C 0.6852(10) 0.5939(3) 0.0805(4) 0.042(2) Uani 1 1 d . . . . .
H23 H 0.729340 0.594694 0.044328 0.050 Uiso 1 1 calc R U . . .
C38 C 0.3058(9) 0.5376(3) 0.4404(4) 0.039(2) Uani 1 1 d . . . . .
H38 H 0.341764 0.509965 0.420621 0.047 Uiso 1 1 calc R U . . .
C57 C 0.5047(9) 0.1690(3) 0.3090(4) 0.040(2) Uani 1 1 d . . . . .
H57 H 0.549742 0.169542 0.273084 0.047 Uiso 1 1 calc R U . . .
C28 C 0.3793(9) 0.6169(3) 0.2544(4) 0.0376(19) Uani 1 1 d . . . . .
H28 H 0.331724 0.634229 0.220229 0.045 Uiso 1 1 calc R U . . .
C62 C 0.8767(9) 0.2056(3) 0.1415(4) 0.042(2) Uani 1 1 d . . . . .
H62 H 0.934910 0.176867 0.142912 0.051 Uiso 1 1 calc R U . . .
C55 C 0.4105(9) 0.1219(4) 0.3869(4) 0.044(2) Uani 1 1 d . . . . .
H55 H 0.391335 0.090928 0.404750 0.053 Uiso 1 1 calc R U . . .
C41 C 0.1348(10) 0.4747(4) 0.5657(4) 0.044(2) Uani 1 1 d . . . . .
C61 C 0.7672(10) 0.2081(3) 0.1770(4) 0.045(2) Uani 1 1 d . . . . .
H61 H 0.748794 0.180816 0.202205 0.054 Uiso 1 1 calc R U . . .
C43 C 0.1038(10) 0.4272(4) 0.5867(4) 0.046(2) Uani 1 1 d . . . . .
H43 H 0.053616 0.424047 0.620941 0.055 Uiso 1 1 calc R U . . .
C24 C 0.6306(10) 0.6369(4) 0.1025(4) 0.048(2) Uani 1 1 d . . . . .
H24 H 0.633656 0.667172 0.080385 0.057 Uiso 1 1 calc R U . . .
C25 C 0.5716(10) 0.6360(3) 0.1563(4) 0.044(2) Uani 1 1 d . . . . .
H25 H 0.535218 0.665889 0.171097 0.053 Uiso 1 1 calc R U . . .
C56 C 0.4794(10) 0.1238(4) 0.3355(4) 0.046(2) Uani 1 1 d . . . . .
H56 H 0.509448 0.093840 0.318302 0.055 Uiso 1 1 calc R U . . .
C74 C 0.1963(10) 0.2908(3) 0.0123(4) 0.043(2) Uani 1 1 d . . . . .
H74 H 0.114932 0.279970 -0.013671 0.052 Uiso 1 1 calc R U . . .
C69 C 0.6586(10) 0.4392(4) -0.0017(4) 0.046(2) Uani 1 1 d . . . . .
H69 H 0.606514 0.451901 -0.038097 0.055 Uiso 1 1 calc R U . . .
C63 C 0.9005(9) 0.2452(4) 0.1039(4) 0.045(2) Uani 1 1 d . . . . .
H63 H 0.973977 0.243110 0.078925 0.054 Uiso 1 1 calc R U . . .
C33 C 0.3210(10) 0.5842(3) 0.4165(4) 0.041(2) Uani 1 1 d . . . . .
C73 C 0.3143(11) 0.2604(4) 0.0216(4) 0.049(2) Uani 1 1 d . . . . .
H73 H 0.313741 0.228944 0.001954 0.059 Uiso 1 1 calc R U . . .
C64 C 0.8189(9) 0.2876(3) 0.1024(4) 0.040(2) Uani 1 1 d . . . . .
H64 H 0.836454 0.314297 0.076256 0.048 Uiso 1 1 calc R U . . .
C44 C 0.1452(9) 0.3852(4) 0.5583(4) 0.043(2) Uani 1 1 d . . . . .
H44 H 0.122003 0.353360 0.572676 0.052 Uiso 1 1 calc R U . . .
C35 C 0.2113(11) 0.6185(4) 0.4989(5) 0.051(2) Uani 1 1 d . . . . .
H35 H 0.181594 0.646631 0.519908 0.061 Uiso 1 1 calc R U . . .
C40 C 0.0902(12) 0.5189(4) 0.5946(4) 0.055(3) Uani 1 1 d . . . . .
H40 H 0.040012 0.515646 0.628854 0.066 Uiso 1 1 calc R U . . .
C39 C 0.1167(12) 0.5638(4) 0.5751(5) 0.059(3) Uani 1 1 d . . . . .
H39 H 0.086790 0.592045 0.595948 0.071 Uiso 1 1 calc R U . . .
C34 C 0.2726(10) 0.6257(4) 0.4470(4) 0.047(2) Uani 1 1 d . . . . .
H34 H 0.282540 0.658337 0.431509 0.056 Uiso 1 1 calc R U . . .
O1 O 0.5110(8) 0.3987(3) 0.3240(3) 0.0616(19) Uani 1 1 d D . . . .
C77 C 0.5052(15) 0.4397(5) 0.3525(6) 0.089(4) Uani 1 1 d D U . . .
H77A H 0.518124 0.433391 0.396727 0.134 Uiso 1 1 calc R U . . .
H77B H 0.413264 0.455280 0.340589 0.134 Uiso 1 1 calc R U . . .
H77C H 0.579776 0.461887 0.342247 0.134 Uiso 1 1 calc R U . . .

loop_
_atom_site_aniso_label
_atom_site_aniso_U_11
_atom_site_aniso_U_22
_atom_site_aniso_U_33
_atom_site_aniso_U_23
_atom_site_aniso_U_13
_atom_site_aniso_U_12
Ru1 0.0320(3) 0.0341(4) 0.0269(3) 0.0061(3) 0.0050(2) 0.0005(3)
P1 0.0344(10) 0.0299(11) 0.0210(9) -0.0036(8) 0.0036(8) 0.0005(8)
N3 0.035(3) 0.032(4) 0.019(3) -0.001(3) 0.005(3) 0.002(3)
N1 0.033(3) 0.033(4) 0.026(3) 0.002(3) 0.005(3) 0.002(3)
N2 0.036(4) 0.041(4) 0.017(3) -0.003(3) 0.005(3) -0.002(3)
N4 0.031(3) 0.037(4) 0.027(3) 0.003(3) 0.003(3) -0.001(3)
C14 0.035(4) 0.039(5) 0.027(4) -0.002(3) 0.005(3) 0.000(3)
C65 0.036(4) 0.038(5) 0.020(4) -0.006(3) 0.000(3) 0.001(3)
C15 0.045(5) 0.030(5) 0.023(4) -0.004(3) 0.009(3) -0.001(3)
C20 0.031(4) 0.043(5) 0.025(4) 0.002(3) 0.006(3) 0.000(3)
C71 0.043(5) 0.038(5) 0.021(4) 0.007(3) 0.003(3) -0.003(4)
C51 0.039(4) 0.034(5) 0.026(4) -0.002(3) 0.007(3) 0.001(3)
C8 0.041(5) 0.037(5) 0.041(5) 0.003(4) 0.003(4) 0.008(4)
C59 0.039(4) 0.037(5) 0.026(4) -0.007(3) -0.003(3) 0.007(4)
C18 0.035(4) 0.032(5) 0.046(5) -0.001(4) 0.009(4) 0.002(4)
C52 0.048(5) 0.030(5) 0.029(4) -0.003(3) 0.006(4) 0.000(4)
C49 0.045(5) 0.035(5) 0.025(4) 0.006(3) 0.002(3) 0.001(4)
C16 0.035(4) 0.029(4) 0.029(4) -0.001(3) 0.005(3) 0.002(3)
C68 0.056(6) 0.047(6) 0.029(4) -0.007(4) 0.017(4) -0.010(4)
C21 0.037(4) 0.034(5) 0.032(4) 0.000(3) -0.001(3) -0.005(3)
C53 0.034(4) 0.037(5) 0.026(4) -0.005(3) 0.002(3) 0.001(3)
C54 0.042(5) 0.036(5) 0.028(4) 0.006(3) 0.001(3) 0.002(4)
C9 0.038(4) 0.040(5) 0.026(4) 0.003(3) 0.005(3) 0.005(4)
C48 0.040(5) 0.041(5) 0.032(4) 0.006(4) 0.007(4) 0.001(4)
C2 0.035(4) 0.037(5) 0.034(4) 0.006(4) 0.003(3) -0.003(3)
C10 0.031(4) 0.043(5) 0.027(4) 0.000(3) -0.003(3) 0.004(3)
C47 0.045(5) 0.039(5) 0.025(4) 0.000(3) 0.002(3) 0.006(4)
C76 0.039(4) 0.041(5) 0.023(4) -0.004(3) 0.002(3) -0.004(4)
C4 0.037(4) 0.038(5) 0.031(4) 0.005(3) 0.011(3) 0.002(4)
C60 0.052(5) 0.036(5) 0.030(4) 0.002(4) 0.008(4) 0.012(4)
C50 0.043(5) 0.027(4) 0.025(4) 0.004(3) 0.000(3) 0.001(3)
C17 0.042(5) 0.030(5) 0.028(4) 0.003(3) 0.002(3) 0.001(3)
C5 0.039(4) 0.036(5) 0.019(4) 0.002(3) 0.004(3) 0.001(3)
C27 0.052(5) 0.030(5) 0.022(4) 0.000(3) 0.004(3) -0.004(4)
C12 0.037(4) 0.044(5) 0.017(4) -0.005(3) 0.001(3) -0.006(4)
C29 0.047(5) 0.033(5) 0.038(5) -0.005(4) 0.002(4) 0.002(4)
C37 0.056(5) 0.039(5) 0.030(4) -0.001(4) 0.010(4) 0.003(4)
C30 0.056(5) 0.027(5) 0.029(4) -0.003(3) 0.007(4) 0.001(4)
C66 0.041(5) 0.048(5) 0.029(4) -0.002(4) 0.011(4) -0.004(4)
C1 0.028(4) 0.041(5) 0.027(4) 0.004(3) 0.002(3) 0.000(3)
C19 0.031(4) 0.038(5) 0.030(4) -0.003(3) 0.008(3) 0.005(3)
C58 0.038(4) 0.035(5) 0.028(4) 0.007(3) 0.003(3) 0.000(4)
C7 0.045(5) 0.043(5) 0.026(4) 0.003(4) -0.001(3) 0.004(4)
C3 0.039(4) 0.037(5) 0.034(4) 0.004(4) 0.004(3) -0.002(4)
C46 0.050(5) 0.031(5) 0.027(4) -0.003(3) 0.006(4) 0.007(4)
C26 0.048(5) 0.035(5) 0.023(4) 0.001(3) 0.000(3) -0.004(4)
C67 0.043(5) 0.053(6) 0.034(5) -0.003(4) 0.009(4) -0.009(4)
C13 0.041(5) 0.033(5) 0.031(4) -0.004(3) 0.005(3) -0.007(4)
C31 0.057(5) 0.037(5) 0.024(4) 0.004(3) 0.004(4) 0.005(4)
C22 0.044(5) 0.045(5) 0.032(4) -0.001(4) 0.004(4) -0.004(4)
C70 0.047(5) 0.048(6) 0.029(4) 0.004(4) 0.003(4) -0.004(4)
C72 0.051(5) 0.040(5) 0.034(5) -0.006(4) -0.004(4) -0.003(4)
C6 0.039(4) 0.036(5) 0.025(4) 0.003(3) 0.005(3) 0.006(4)
C11 0.032(4) 0.033(5) 0.030(4) -0.003(3) 0.009(3) 0.003(3)
C32 0.051(5) 0.031(5) 0.025(4) -0.006(3) -0.002(4) 0.000(4)
C36 0.065(6) 0.037(5) 0.034(5) -0.009(4) 0.014(4) 0.003(4)
C42 0.055(5) 0.040(5) 0.026(4) 0.002(4) 0.008(4) 0.007(4)
C45 0.046(5) 0.044(5) 0.026(4) -0.002(4) 0.005(4) 0.003(4)
C75 0.033(4) 0.055(6) 0.031(4) 0.000(4) 0.000(3) -0.006(4)
C23 0.053(5) 0.048(6) 0.025(4) 0.003(4) 0.001(4) -0.010(4)
C38 0.056(5) 0.032(5) 0.030(4) 0.000(3) 0.008(4) 0.006(4)
C57 0.049(5) 0.037(5) 0.033(4) -0.007(4) 0.007(4) 0.003(4)
C28 0.053(5) 0.027(5) 0.030(4) 0.003(3) -0.004(4) -0.001(4)
C62 0.047(5) 0.037(5) 0.041(5) -0.007(4) 0.001(4) 0.012(4)
C55 0.046(5) 0.039(5) 0.046(5) 0.004(4) -0.003(4) -0.003(4)
C41 0.061(6) 0.051(6) 0.022(4) -0.004(4) 0.012(4) 0.011(4)
C61 0.058(6) 0.037(5) 0.040(5) 0.001(4) 0.006(4) 0.007(4)
C43 0.060(6) 0.048(6) 0.032(5) 0.003(4) 0.017(4) 0.006(5)
C24 0.064(6) 0.042(6) 0.033(5) 0.014(4) -0.009(4) -0.019(5)
C25 0.063(6) 0.034(5) 0.032(5) 0.002(4) -0.006(4) -0.006(4)
C56 0.052(5) 0.038(5) 0.047(5) 0.002(4) 0.004(4) 0.006(4)
C74 0.049(5) 0.049(6) 0.029(4) 0.002(4) 0.000(4) -0.021(4)
C69 0.055(6) 0.061(6) 0.022(4) 0.010(4) 0.004(4) -0.009(5)
C63 0.039(5) 0.050(6) 0.047(5) -0.011(4) 0.009(4) 0.005(4)
C33 0.051(5) 0.047(6) 0.025(4) -0.003(4) 0.005(4) 0.001(4)
C73 0.070(6) 0.037(5) 0.036(5) -0.004(4) -0.011(4) -0.007(5)
C64 0.040(5) 0.046(6) 0.036(5) -0.002(4) 0.012(4) 0.003(4)
C44 0.049(5) 0.051(6) 0.032(5) 0.005(4) 0.009(4) 0.004(4)
C35 0.068(6) 0.032(5) 0.056(6) -0.012(4) 0.021(5) 0.001(4)
C40 0.075(7) 0.060(7) 0.035(5) -0.010(5) 0.021(5) 0.006(5)
C39 0.080(8) 0.057(7) 0.043(6) -0.014(5) 0.021(5) 0.008(6)
C34 0.061(6) 0.035(5) 0.046(5) -0.001(4) 0.013(4) 0.010(4)
O1 0.074(5) 0.050(4) 0.063(5) -0.012(4) 0.017(4) -0.001(4)
C77 0.102(8) 0.096(8) 0.071(7) -0.030(6) 0.018(6) 0.000(7)

loop_
_atom_type_symbol
_atom_type_description
_atom_type_scat_dispersion_real
_atom_type_scat_dispersion_imag
_atom_type_scat_source
C C 0.0037 0.0023 'International Tables Vol C Tables 4.2.6.8 and 6.1.1.4'
H H 0.0000 0.0000 'International Tables Vol C Tables 4.2.6.8 and 6.1.1.4'
N N 0.0069 0.0046 'International Tables Vol C Tables 4.2.6.8 and 6.1.1.4'
O O 0.0122 0.0084 'International Tables Vol C Tables 4.2.6.8 and 6.1.1.4'
P P 0.1191 0.1282 'International Tables Vol C Tables 4.2.6.8 and 6.1.1.4'
Ru Ru -1.0280 1.0987 'International Tables Vol C Tables 4.2.6.8 and 6.1.1.4'

loop_
_geom_angle_atom_site_label_1
_geom_angle_atom_site_label_2
_geom_angle_atom_site_label_3
_geom_angle
_geom_angle_site_symmetry_1
_geom_angle_site_symmetry_3
_geom_angle_publ_flag
N3 Ru1 P1 91.13(17) . . ?
N3 Ru1 N1 173.2(2) . . ?
N3 Ru1 N2 89.0(3) . . ?
N3 Ru1 N4 91.1(3) . . ?
N3 Ru1 O1 90.0(3) . . ?
N1 Ru1 P1 95.64(18) . . ?
N1 Ru1 O1 83.2(3) . . ?
N2 Ru1 P1 94.81(17) . . ?
N2 Ru1 N1 90.7(3) . . ?
N2 Ru1 N4 170.5(2) . . ?
N2 Ru1 O1 88.1(3) . . ?
N4 Ru1 P1 94.72(19) . . ?
N4 Ru1 N1 88.1(3) . . ?
N4 Ru1 O1 82.4(3) . . ?
O1 Ru1 P1 176.9(2) . . ?
C65 P1 Ru1 116.0(3) . . ?
C65 P1 C71 102.0(3) . . ?
C65 P1 C59 102.2(4) . . ?
C71 P1 Ru1 116.5(3) . . ?
C59 P1 Ru1 117.0(3) . . ?
C59 P1 C71 100.7(4) . . ?
C14 N3 Ru1 127.4(5) . . ?
C11 N3 Ru1 126.6(5) . . ?
C11 N3 C14 106.0(6) . . ?
C4 N1 Ru1 128.4(5) . . ?
C4 N1 C1 106.7(7) . . ?
C1 N1 Ru1 124.9(5) . . ?
C16 N2 Ru1 127.9(5) . . ?
C19 N2 Ru1 126.0(5) . . ?
C19 N2 C16 106.0(7) . . ?
C9 N4 Ru1 125.1(5) . . ?
C6 N4 Ru1 127.6(5) . . ?
C6 N4 C9 107.2(7) . . ?
N3 C14 C15 125.5(7) . . ?
N3 C14 C13 108.8(7) . . ?
C15 C14 C13 125.7(8) . . ?
C66 C65 P1 119.4(6) . . ?
C70 C65 P1 123.4(6) . . ?
C70 C65 C66 117.1(8) . . ?
C14 C15 C16 125.7(8) . . ?
C14 C15 C21 117.9(7) . . ?
C16 C15 C21 116.3(7) . . ?
C1 C20 H20 115.5 . . ?
C19 C20 H20 115.5 . . ?
C19 C20 C1 129.0(8) . . ?
C76 C71 P1 117.9(6) . . ?
C72 C71 P1 123.6(7) . . ?
C72 C71 C76 118.6(8) . . ?
C52 C51 H51 119.8 . . ?
C52 C51 C50 120.4(8) . . ?
C50 C51 H51 119.8 . . ?
C9 C8 H8 126.3 . . ?
C7 C8 H8 126.3 . . ?
C7 C8 C9 107.4(8) . . ?
C60 C59 P1 117.6(6) . . ?
C60 C59 C64 117.6(8) . . ?
C64 C59 P1 124.7(7) . . ?
C17 C18 H18 126.2 . . ?
C17 C18 C19 107.6(7) . . ?
C19 C18 H18 126.2 . . ?
C51 C52 H52 119.8 . . ?
C47 C52 C51 120.5(8) . . ?
C47 C52 H52 119.8 . . ?
C48 C49 H49 119.7 . . ?
C50 C49 H49 119.7 . . ?
C50 C49 C48 120.5(8) . . ?
N2 C16 C15 124.3(7) . . ?
N2 C16 C17 109.9(7) . . ?
C15 C16 C17 125.7(7) . . ?
C67 C68 H68 120.2 . . ?
C67 C68 C69 119.6(8) . . ?
C69 C68 H68 120.2 . . ?
C26 C21 C15 123.3(7) . . ?
C22 C21 C15 116.5(8) . . ?
C22 C21 C26 120.1(8) . . ?
C54 C53 C50 118.3(7) . . ?
C54 C53 C58 119.1(8) . . ?
C58 C53 C50 122.6(7) . . ?
C53 C54 H54 119.3 . . ?
C55 C54 C53 121.3(8) . . ?
C55 C54 H54 119.3 . . ?
N4 C9 C8 109.0(7) . . ?
N4 C9 C10 125.5(7) . . ?
C10 C9 C8 125.2(8) . . ?
C49 C48 H48 119.4 . . ?
C49 C48 C47 121.2(8) . . ?
C47 C48 H48 119.4 . . ?
C1 C2 H2 126.1 . . ?
C3 C2 H2 126.1 . . ?
C3 C2 C1 107.8(7) . . ?
C9 C10 H10 116.0 . . ?
C9 C10 C11 127.9(7) . . ?
C11 C10 H10 116.0 . . ?
C52 C47 C48 118.6(8) . . ?
C52 C47 C45 120.9(8) . . ?
C48 C47 C45 120.5(8) . . ?
C71 C76 H76 119.8 . . ?
C71 C76 C75 120.3(8) . . ?
C75 C76 H76 119.8 . . ?
N1 C4 C5 124.2(8) . . ?
N1 C4 C3 109.9(7) . . ?
C5 C4 C3 125.5(8) . . ?
C59 C60 H60 119.1 . . ?
C59 C60 C61 121.8(8) . . ?
C61 C60 H60 119.1 . . ?
C51 C50 C53 121.1(7) . . ?
C49 C50 C51 118.7(7) . . ?
C49 C50 C53 120.1(7) . . ?
C18 C17 C16 106.9(7) . . ?
C18 C17 H17 126.6 . . ?
C16 C17 H17 126.6 . . ?
C4 C5 C58 116.9(7) . . ?
C6 C5 C4 126.1(8) . . ?
C6 C5 C58 116.9(7) . . ?
C32 C27 C26 120.8(8) . . ?
C28 C27 C26 121.3(7) . . ?
C28 C27 C32 117.8(7) . . ?
C13 C12 H12 126.7 . . ?
C13 C12 C11 106.6(7) . . ?
C11 C12 H12 126.7 . . ?
C30 C29 H29 119.7 . . ?
C30 C29 C28 120.6(8) . . ?
C28 C29 H29 119.7 . . ?
C36 C37 C42 120.4(8) . . ?
C36 C37 C38 116.8(8) . . ?
C38 C37 C42 122.7(8) . . ?
C29 C30 C31 118.8(8) . . ?
C29 C30 C33 122.1(8) . . ?
C31 C30 C33 119.0(8) . . ?
C65 C66 H66 119.7 . . ?
C67 C66 C65 120.6(8) . . ?
C67 C66 H66 119.7 . . ?
N1 C1 C2 108.4(7) . . ?
C20 C1 N1 124.4(7) . . ?
C20 C1 C2 126.7(7) . . ?
N2 C19 C18 109.6(7) . . ?
C20 C19 N2 124.3(7) . . ?
C20 C19 C18 126.0(7) . . ?
C53 C58 C5 121.8(7) . . ?
C57 C58 C53 118.7(8) . . ?
C57 C58 C5 119.4(7) . . ?
C8 C7 H7 126.3 . . ?
C8 C7 C6 107.3(8) . . ?
C6 C7 H7 126.3 . . ?
C2 C3 C4 107.1(8) . . ?
C2 C3 H3 126.4 . . ?
C4 C3 H3 126.4 . . ?
C42 C46 H46 119.0 . . ?
C42 C46 C45 122.1(8) . . ?
C45 C46 H46 119.0 . . ?
C21 C26 C27 122.9(7) . . ?
C25 C26 C21 117.3(8) . . ?
C25 C26 C27 119.7(8) . . ?
C68 C67 C66 120.6(8) . . ?
C68 C67 H67 119.7 . . ?
C66 C67 H67 119.7 . . ?
C14 C13 H13 126.0 . . ?
C12 C13 C14 108.1(7) . . ?
C12 C13 H13 126.0 . . ?
C30 C31 H31 119.9 . . ?
C32 C31 C30 120.1(8) . . ?
C32 C31 H31 119.9 . . ?
C21 C22 H22 119.4 . . ?
C23 C22 C21 121.2(9) . . ?
C23 C22 H22 119.4 . . ?
C65 C70 H70 119.4 . . ?
C69 C70 C65 121.3(8) . . ?
C69 C70 H70 119.4 . . ?
C71 C72 H72 119.5 . . ?
C71 C72 C73 121.1(9) . . ?
C73 C72 H72 119.5 . . ?
N4 C6 C5 125.0(7) . . ?
N4 C6 C7 109.0(7) . . ?
C5 C6 C7 126.1(8) . . ?
N3 C11 C10 123.6(7) . . ?
N3 C11 C12 110.5(7) . . ?
C10 C11 C12 125.7(7) . . ?
C27 C32 H32 119.4 . . ?
C31 C32 C27 121.3(8) . . ?
C31 C32 H32 119.4 . . ?
C37 C36 C39 119.1(9) . . ?
C35 C36 C37 119.5(8) . . ?
C35 C36 C39 121.4(8) . . ?
C46 C42 C37 123.9(8) . . ?
C46 C42 C41 117.8(8) . . ?
C41 C42 C37 118.4(8) . . ?
C46 C45 C47 119.6(7) . . ?
C46 C45 C44 119.0(8) . . ?
C44 C45 C47 121.4(8) . . ?
C76 C75 H75 120.1 . . ?
C74 C75 C76 119.7(9) . . ?
C74 C75 H75 120.1 . . ?
C22 C23 H23 120.2 . . ?
C22 C23 C24 119.6(8) . . ?
C24 C23 H23 120.2 . . ?
C37 C38 H38 118.3 . . ?
C33 C38 C37 123.3(8) . . ?
C33 C38 H38 118.3 . . ?
C58 C57 H57 119.2 . . ?
C56 C57 C58 121.6(8) . . ?
C56 C57 H57 119.2 . . ?
C27 C28 H28 119.4 . . ?
C29 C28 C27 121.3(8) . . ?
C29 C28 H28 119.4 . . ?
C61 C62 H62 120.2 . . ?
C63 C62 H62 120.2 . . ?
C63 C62 C61 119.6(8) . . ?
C54 C55 H55 120.5 . . ?
C56 C55 C54 119.0(9) . . ?
C56 C55 H55 120.5 . . ?
C42 C41 C40 118.9(9) . . ?
C43 C41 C42 119.8(8) . . ?
C43 C41 C40 121.3(8) . . ?
C60 C61 H61 120.2 . . ?
C62 C61 C60 119.5(9) . . ?
C62 C61 H61 120.2 . . ?
C41 C43 H43 119.6 . . ?
C44 C43 C41 120.8(8) . . ?
C44 C43 H43 119.6 . . ?
C23 C24 H24 120.0 . . ?
C25 C24 C23 120.1(8) . . ?
C25 C24 H24 120.0 . . ?
C26 C25 H25 119.3 . . ?
C24 C25 C26 121.4(9) . . ?
C24 C25 H25 119.3 . . ?
C57 C56 C55 120.3(9) . . ?
C57 C56 H56 119.9 . . ?
C55 C56 H56 119.9 . . ?
C75 C74 H74 119.8 . . ?
C75 C74 C73 120.3(8) . . ?
C73 C74 H74 119.8 . . ?
C68 C69 H69 119.6 . . ?
C70 C69 C68 120.8(8) . . ?
C70 C69 H69 119.6 . . ?
C62 C63 H63 119.6 . . ?
C64 C63 C62 120.8(8) . . ?
C64 C63 H63 119.6 . . ?
C38 C33 C30 119.9(8) . . ?
C38 C33 C34 118.7(8) . . ?
C34 C33 C30 121.4(8) . . ?
C72 C73 C74 120.0(9) . . ?
C72 C73 H73 120.0 . . ?
C74 C73 H73 120.0 . . ?
C59 C64 H64 119.7 . . ?
C63 C64 C59 120.6(9) . . ?
C63 C64 H64 119.7 . . ?
C45 C44 H44 119.7 . . ?
C43 C44 C45 120.5(9) . . ?
C43 C44 H44 119.7 . . ?
C36 C35 H35 118.8 . . ?
C34 C35 C36 122.4(9) . . ?
C34 C35 H35 118.8 . . ?
C41 C40 H40 118.9 . . ?
C39 C40 C41 122.2(9) . . ?
C39 C40 H40 118.9 . . ?
C36 C39 H39 119.5 . . ?
C40 C39 C36 121.0(9) . . ?
C40 C39 H39 119.5 . . ?
C33 C34 H34 120.4 . . ?
C35 C34 C33 119.2(9) . . ?
C35 C34 H34 120.4 . . ?
C77 O1 Ru1 137.4(8) . . ?
O1 C77 H77A 109.5 . . ?
O1 C77 H77B 109.5 . . ?
O1 C77 H77C 109.5 . . ?
H77A C77 H77B 109.5 . . ?
H77A C77 H77C 109.5 . . ?
H77B C77 H77C 109.5 . . ?

loop_
_geom_bond_atom_site_label_1
_geom_bond_atom_site_label_2
_geom_bond_distance
_geom_bond_site_symmetry_2
_geom_bond_publ_flag
Ru1 P1 2.326(2) . ?
Ru1 N3 2.036(6) . ?
Ru1 N1 2.056(6) . ?
Ru1 N2 2.045(7) . ?
Ru1 N4 2.048(7) . ?
Ru1 O1 2.148(7) . ?
P1 C65 1.831(8) . ?
P1 C71 1.837(8) . ?
P1 C59 1.833(8) . ?
N3 C14 1.382(10) . ?
N3 C11 1.373(10) . ?
N1 C4 1.353(10) . ?
N1 C1 1.393(10) . ?
N2 C16 1.384(10) . ?
N2 C19 1.383(10) . ?
N4 C9 1.377(10) . ?
N4 C6 1.372(10) . ?
C14 C15 1.390(11) . ?
C14 C13 1.454(11) . ?
C65 C66 1.407(11) . ?
C65 C70 1.399(11) . ?
C15 C16 1.402(11) . ?
C15 C21 1.511(11) . ?
C20 H20 0.9500 . ?
C20 C1 1.380(11) . ?
C20 C19 1.372(11) . ?
C71 C76 1.401(12) . ?
C71 C72 1.379(12) . ?
C51 H51 0.9500 . ?
C51 C52 1.404(11) . ?
C51 C50 1.406(11) . ?
C8 H8 0.9500 . ?
C8 C9 1.436(11) . ?
C8 C7 1.352(12) . ?
C59 C60 1.390(12) . ?
C59 C64 1.414(11) . ?
C18 H18 0.9500 . ?
C18 C17 1.359(11) . ?
C18 C19 1.436(12) . ?
C52 H52 0.9500 . ?
C52 C47 1.393(12) . ?
C49 H49 0.9500 . ?
C49 C48 1.393(12) . ?
C49 C50 1.391(11) . ?
C16 C17 1.439(11) . ?
C68 H68 0.9500 . ?
C68 C67 1.358(13) . ?
C68 C69 1.381(13) . ?
C21 C26 1.410(12) . ?
C21 C22 1.384(11) . ?
C53 C54 1.403(11) . ?
C53 C50 1.496(11) . ?
C53 C58 1.407(11) . ?
C54 H54 0.9500 . ?
C54 C55 1.396(12) . ?
C9 C10 1.379(12) . ?
C48 H48 0.9500 . ?
C48 C47 1.394(12) . ?
C2 H2 0.9500 . ?
C2 C1 1.441(11) . ?
C2 C3 1.339(11) . ?
C10 H10 0.9500 . ?
C10 C11 1.411(11) . ?
C47 C45 1.489(12) . ?
C76 H76 0.9500 . ?
C76 C75 1.406(11) . ?
C4 C5 1.396(11) . ?
C4 C3 1.445(11) . ?
C60 H60 0.9500 . ?
C60 C61 1.392(12) . ?
C17 H17 0.9500 . ?
C5 C58 1.508(11) . ?
C5 C6 1.389(11) . ?
C27 C26 1.479(11) . ?
C27 C32 1.395(11) . ?
C27 C28 1.393(12) . ?
C12 H12 0.9500 . ?
C12 C13 1.336(12) . ?
C12 C11 1.443(11) . ?
C29 H29 0.9500 . ?
C29 C30 1.383(12) . ?
C29 C28 1.393(12) . ?
C37 C36 1.407(12) . ?
C37 C42 1.438(12) . ?
C37 C38 1.419(12) . ?
C30 C31 1.401(12) . ?
C30 C33 1.490(11) . ?
C66 H66 0.9500 . ?
C66 C67 1.406(12) . ?
C58 C57 1.395(12) . ?
C7 H7 0.9500 . ?
C7 C6 1.443(11) . ?
C3 H3 0.9500 . ?
C46 H46 0.9500 . ?
C46 C42 1.392(11) . ?
C46 C45 1.399(12) . ?
C26 C25 1.405(12) . ?
C67 H67 0.9500 . ?
C13 H13 0.9500 . ?
C31 H31 0.9500 . ?
C31 C32 1.394(11) . ?
C22 H22 0.9500 . ?
C22 C23 1.375(12) . ?
C70 H70 0.9500 . ?
C70 C69 1.380(12) . ?
C72 H72 0.9500 . ?
C72 C73 1.386(12) . ?
C32 H32 0.9500 . ?
C36 C35 1.406(13) . ?
C36 C39 1.449(13) . ?
C42 C41 1.434(11) . ?
C45 C44 1.403(12) . ?
C75 H75 0.9500 . ?
C75 C74 1.367(13) . ?
C23 H23 0.9500 . ?
C23 C24 1.384(13) . ?
C38 H38 0.9500 . ?
C38 C33 1.373(12) . ?
C57 H57 0.9500 . ?
C57 C56 1.384(13) . ?
C28 H28 0.9500 . ?
C62 H62 0.9500 . ?
C62 C61 1.389(13) . ?
C62 C63 1.385(13) . ?
C55 H55 0.9500 . ?
C55 C56 1.384(13) . ?
C41 C43 1.402(13) . ?
C41 C40 1.441(13) . ?
C61 H61 0.9500 . ?
C43 H43 0.9500 . ?
C43 C44 1.374(13) . ?
C24 H24 0.9500 . ?
C24 C25 1.379(13) . ?
C25 H25 0.9500 . ?
C56 H56 0.9500 . ?
C74 H74 0.9500 . ?
C74 C73 1.388(14) . ?
C69 H69 0.9500 . ?
C63 H63 0.9500 . ?
C63 C64 1.380(12) . ?
C33 C34 1.412(12) . ?
C73 H73 0.9500 . ?
C64 H64 0.9500 . ?
C44 H44 0.9500 . ?
C35 H35 0.9500 . ?
C35 C34 1.367(13) . ?
C40 H40 0.9500 . ?
C40 C39 1.316(15) . ?
C39 H39 0.9500 . ?
C34 H34 0.9500 . ?
O1 C77 1.273(11) . ?
C77 H77A 0.9800 . ?
C77 H77B 0.9800 . ?
C77 H77C 0.9800 . ?

loop_
_geom_torsion_atom_site_label_1
_geom_torsion_atom_site_label_2
_geom_torsion_atom_site_label_3
_geom_torsion_atom_site_label_4
_geom_torsion
_geom_torsion_site_symmetry_1
_geom_torsion_site_symmetry_2
_geom_torsion_site_symmetry_3
_geom_torsion_site_symmetry_4
_geom_torsion_publ_flag
Ru1 P1 C65 C66 70.5(7) . . . . ?
Ru1 P1 C65 C70 -112.9(7) . . . . ?
Ru1 P1 C71 C76 50.6(7) . . . . ?
Ru1 P1 C71 C72 -130.1(7) . . . . ?
Ru1 P1 C59 C60 49.7(7) . . . . ?
Ru1 P1 C59 C64 -134.9(6) . . . . ?
Ru1 N3 C14 C15 3.2(11) . . . . ?
Ru1 N3 C14 C13 -179.3(5) . . . . ?
Ru1 N3 C11 C10 -4.8(10) . . . . ?
Ru1 N3 C11 C12 179.4(5) . . . . ?
Ru1 N1 C4 C5 9.0(12) . . . . ?
Ru1 N1 C4 C3 -177.7(5) . . . . ?
Ru1 N1 C1 C20 -10.2(11) . . . . ?
Ru1 N1 C1 C2 177.7(5) . . . . ?
Ru1 N2 C16 C15 -1.7(11) . . . . ?
Ru1 N2 C16 C17 -178.2(5) . . . . ?
Ru1 N2 C19 C20 -4.7(11) . . . . ?
Ru1 N2 C19 C18 177.6(5) . . . . ?
Ru1 N4 C9 C8 176.5(5) . . . . ?
Ru1 N4 C9 C10 1.8(11) . . . . ?
Ru1 N4 C6 C5 4.3(12) . . . . ?
Ru1 N4 C6 C7 -175.1(5) . . . . ?
P1 C65 C66 C67 175.6(7) . . . . ?
P1 C65 C70 C69 -177.4(7) . . . . ?
P1 C71 C76 C75 -178.9(6) . . . . ?
P1 C71 C72 C73 179.9(7) . . . . ?
P1 C59 C60 C61 178.1(7) . . . . ?
P1 C59 C64 C63 -177.6(7) . . . . ?
N3 C14 C15 C16 1.1(13) . . . . ?
N3 C14 C15 C21 -174.9(7) . . . . ?
N3 C14 C13 C12 0.1(9) . . . . ?
N1 C4 C5 C58 172.6(7) . . . . ?
N1 C4 C5 C6 -8.5(13) . . . . ?
N1 C4 C3 C2 -0.8(10) . . . . ?
N2 C16 C17 C18 0.9(9) . . . . ?
N4 C9 C10 C11 1.8(14) . . . . ?
C14 N3 C11 C10 176.2(7) . . . . ?
C14 N3 C11 C12 0.4(8) . . . . ?
C14 C15 C16 N2 -1.9(12) . . . . ?
C14 C15 C16 C17 174.1(8) . . . . ?
C14 C15 C21 C26 -113.2(9) . . . . ?
C14 C15 C21 C22 69.5(10) . . . . ?
C65 P1 C71 C76 -76.7(7) . . . . ?
C65 P1 C71 C72 102.6(7) . . . . ?
C65 P1 C59 C60 177.5(6) . . . . ?
C65 P1 C59 C64 -7.1(8) . . . . ?
C65 C66 C67 C68 1.6(14) . . . . ?
C65 C70 C69 C68 2.3(15) . . . . ?
C15 C14 C13 C12 177.6(7) . . . . ?
C15 C16 C17 C18 -175.6(8) . . . . ?
C15 C21 C26 C27 7.8(13) . . . . ?
C15 C21 C26 C25 -171.1(8) . . . . ?
C15 C21 C22 C23 173.1(8) . . . . ?
C71 P1 C65 C66 -161.8(7) . . . . ?
C71 P1 C65 C70 14.8(8) . . . . ?
C71 P1 C59 C60 -77.5(7) . . . . ?
C71 P1 C59 C64 97.8(8) . . . . ?
C71 C76 C75 C74 -1.8(12) . . . . ?
C71 C72 C73 C74 -0.1(14) . . . . ?
C51 C52 C47 C48 1.6(12) . . . . ?
C51 C52 C47 C45 -178.7(7) . . . . ?
C8 C9 C10 C11 -172.0(8) . . . . ?
C8 C7 C6 N4 -1.6(9) . . . . ?
C8 C7 C6 C5 179.0(8) . . . . ?
C59 P1 C65 C66 -58.0(7) . . . . ?
C59 P1 C65 C70 118.6(7) . . . . ?
C59 P1 C71 C76 178.2(6) . . . . ?
C59 P1 C71 C72 -2.5(8) . . . . ?
C59 C60 C61 C62 -0.6(14) . . . . ?
C52 C51 C50 C49 -0.3(11) . . . . ?
C52 C51 C50 C53 -177.4(7) . . . . ?
C52 C47 C45 C46 40.3(12) . . . . ?
C52 C47 C45 C44 -139.2(9) . . . . ?
C49 C48 C47 C52 -0.8(12) . . . . ?
C49 C48 C47 C45 179.5(7) . . . . ?
C16 N2 C19 C20 177.4(7) . . . . ?
C16 N2 C19 C18 -0.2(8) . . . . ?
C16 C15 C21 C26 70.5(10) . . . . ?
C16 C15 C21 C22 -106.9(9) . . . . ?
C21 C15 C16 N2 174.2(7) . . . . ?
C21 C15 C16 C17 -9.8(11) . . . . ?
C21 C26 C25 C24 -3.8(13) . . . . ?
C21 C22 C23 C24 -0.1(13) . . . . ?
C53 C54 C55 C56 0.7(13) . . . . ?
C53 C58 C57 C56 -1.8(13) . . . . ?
C54 C53 C50 C51 133.0(8) . . . . ?
C54 C53 C50 C49 -44.0(11) . . . . ?
C54 C53 C58 C5 177.2(7) . . . . ?
C54 C53 C58 C57 1.2(12) . . . . ?
C54 C55 C56 C57 -1.2(13) . . . . ?
C9 N4 C6 C5 179.8(8) . . . . ?
C9 N4 C6 C7 0.4(9) . . . . ?
C9 C8 C7 C6 2.0(10) . . . . ?
C9 C10 C11 N3 -0.2(13) . . . . ?
C9 C10 C11 C12 174.9(8) . . . . ?
C48 C49 C50 C51 1.1(11) . . . . ?
C48 C49 C50 C53 178.2(7) . . . . ?
C48 C47 C45 C46 -139.9(9) . . . . ?
C48 C47 C45 C44 40.5(12) . . . . ?
C47 C45 C44 C43 179.8(8) . . . . ?
C76 C71 C72 C73 -0.8(13) . . . . ?
C76 C75 C74 C73 0.9(13) . . . . ?
C4 N1 C1 C20 170.6(8) . . . . ?
C4 N1 C1 C2 -1.5(9) . . . . ?
C4 C5 C58 C53 -73.6(10) . . . . ?
C4 C5 C58 C57 102.4(9) . . . . ?
C4 C5 C6 N4 1.5(13) . . . . ?
C4 C5 C6 C7 -179.2(8) . . . . ?
C60 C59 C64 C63 -2.2(13) . . . . ?
C50 C51 C52 C47 -1.0(12) . . . . ?
C50 C49 C48 C47 -0.6(12) . . . . ?
C50 C53 C54 C55 -179.0(8) . . . . ?
C50 C53 C58 C5 -4.6(12) . . . . ?
C50 C53 C58 C57 179.4(7) . . . . ?
C17 C18 C19 N2 0.8(9) . . . . ?
C17 C18 C19 C20 -176.8(8) . . . . ?
C5 C4 C3 C2 172.4(8) . . . . ?
C5 C58 C57 C56 -177.9(8) . . . . ?
C27 C26 C25 C24 177.3(8) . . . . ?
C29 C30 C31 C32 -2.7(13) . . . . ?
C29 C30 C33 C38 126.8(10) . . . . ?
C29 C30 C33 C34 -52.7(13) . . . . ?
C37 C36 C35 C34 2.3(16) . . . . ?
C37 C36 C39 C40 -2.2(16) . . . . ?
C37 C42 C41 C43 178.6(9) . . . . ?
C37 C42 C41 C40 -1.1(14) . . . . ?
C37 C38 C33 C30 -177.1(8) . . . . ?
C37 C38 C33 C34 2.4(14) . . . . ?
C30 C29 C28 C27 -1.4(13) . . . . ?
C30 C31 C32 C27 1.0(13) . . . . ?
C30 C33 C34 C35 179.0(9) . . . . ?
C66 C65 C70 C69 -0.7(13) . . . . ?
C1 N1 C4 C5 -171.9(7) . . . . ?
C1 N1 C4 C3 1.4(9) . . . . ?
C1 C20 C19 N2 3.8(13) . . . . ?
C1 C20 C19 C18 -179.0(8) . . . . ?
C1 C2 C3 C4 -0.1(9) . . . . ?
C19 N2 C16 C15 176.1(7) . . . . ?
C19 N2 C16 C17 -0.4(8) . . . . ?
C19 C20 C1 N1 4.4(14) . . . . ?
C19 C20 C1 C2 175.0(8) . . . . ?
C19 C18 C17 C16 -1.0(9) . . . . ?
C58 C53 C54 C55 -0.7(12) . . . . ?
C58 C53 C50 C51 -45.2(11) . . . . ?
C58 C53 C50 C49 137.8(8) . . . . ?
C58 C5 C6 N4 -179.6(7) . . . . ?
C58 C5 C6 C7 -0.2(12) . . . . ?
C58 C57 C56 C55 1.8(14) . . . . ?
C7 C8 C9 N4 -1.8(10) . . . . ?
C7 C8 C9 C10 172.9(8) . . . . ?
C3 C2 C1 N1 1.0(9) . . . . ?
C3 C2 C1 C20 -170.8(8) . . . . ?
C3 C4 C5 C58 0.4(12) . . . . ?
C3 C4 C5 C6 179.3(8) . . . . ?
C46 C42 C41 C43 -1.1(14) . . . . ?
C46 C42 C41 C40 179.1(9) . . . . ?
C46 C45 C44 C43 0.3(13) . . . . ?
C26 C21 C22 C23 -4.4(13) . . . . ?
C26 C27 C32 C31 -176.8(8) . . . . ?
C26 C27 C28 C29 177.0(8) . . . . ?
C67 C68 C69 C70 -1.9(15) . . . . ?
C13 C14 C15 C16 -176.0(8) . . . . ?
C13 C14 C15 C21 8.0(12) . . . . ?
C13 C12 C11 N3 -0.4(9) . . . . ?
C13 C12 C11 C10 -176.0(7) . . . . ?
C31 C30 C33 C38 -50.4(12) . . . . ?
C31 C30 C33 C34 130.1(10) . . . . ?
C22 C21 C26 C27 -175.0(8) . . . . ?
C22 C21 C26 C25 6.2(12) . . . . ?
C22 C23 C24 C25 2.6(13) . . . . ?
C70 C65 C66 C67 -1.2(12) . . . . ?
C72 C71 C76 C75 1.7(12) . . . . ?
C6 N4 C9 C8 0.8(9) . . . . ?
C6 N4 C9 C10 -173.9(8) . . . . ?
C6 C5 C58 C53 107.4(9) . . . . ?
C6 C5 C58 C57 -76.7(10) . . . . ?
C11 N3 C14 C15 -177.8(7) . . . . ?
C11 N3 C14 C13 -0.3(8) . . . . ?
C11 C12 C13 C14 0.2(9) . . . . ?
C32 C27 C26 C21 46.3(12) . . . . ?
C32 C27 C26 C25 -134.9(9) . . . . ?
C32 C27 C28 C29 -0.4(12) . . . . ?
C36 C37 C42 C46 179.7(9) . . . . ?
C36 C37 C42 C41 0.0(14) . . . . ?
C36 C37 C38 C33 -1.9(14) . . . . ?
C36 C35 C34 C33 -1.9(16) . . . . ?
C42 C37 C36 C35 -176.4(9) . . . . ?
C42 C37 C36 C39 1.6(14) . . . . ?
C42 C37 C38 C33 173.9(9) . . . . ?
C42 C46 C45 C47 178.3(8) . . . . ?
C42 C46 C45 C44 -2.1(13) . . . . ?
C42 C41 C43 C44 -0.6(15) . . . . ?
C42 C41 C40 C39 0.6(16) . . . . ?
C45 C46 C42 C37 -177.2(9) . . . . ?
C45 C46 C42 C41 2.5(13) . . . . ?
C75 C74 C73 C72 0.0(14) . . . . ?
C23 C24 C25 C26 -0.6(14) . . . . ?
C38 C37 C36 C35 -0.4(14) . . . . ?
C38 C37 C36 C39 177.6(9) . . . . ?
C38 C37 C42 C46 4.0(15) . . . . ?
C38 C37 C42 C41 -175.7(9) . . . . ?
C38 C33 C34 C35 -0.4(14) . . . . ?
C28 C27 C26 C21 -131.0(9) . . . . ?
C28 C27 C26 C25 47.8(12) . . . . ?
C28 C27 C32 C31 0.6(12) . . . . ?
C28 C29 C30 C31 2.9(13) . . . . ?
C28 C29 C30 C33 -174.3(8) . . . . ?
C62 C63 C64 C59 0.3(14) . . . . ?
C41 C43 C44 C45 1.0(14) . . . . ?
C41 C40 C39 C36 1.1(18) . . . . ?
C61 C62 C63 C64 1.5(14) . . . . ?
C43 C41 C40 C39 -179.1(11) . . . . ?
C69 C68 C67 C66 0.0(14) . . . . ?
C63 C62 C61 C60 -1.3(14) . . . . ?
C33 C30 C31 C32 174.6(8) . . . . ?
C64 C59 C60 C61 2.4(13) . . . . ?
C35 C36 C39 C40 175.8(11) . . . . ?
C40 C41 C43 C44 179.1(9) . . . . ?
C39 C36 C35 C34 -175.6(10) . . . . ?
